data_4033511
loop_
_publ_author_name
'Mu\~noz, Alberto Vi\~nas'
'Gotfredsen, Henrik'
'Jevric, Martyn'
'Kadziola, Anders'
'Hammerich, Ole'
'Nielsen, Mogens Br\/ondsted'

_publ_section_title
;
 Synthesis and Properties of
 Subphthalocyanine-Tetracyanobutadiene-Ferrocene Triads.
;
_journal_issue 4
_journal_name_full 'The Journal of organic chemistry'
_journal_page_first 2227
_journal_page_last 2234
_journal_paper_doi 10.1021/acs.joc.7b03122
_journal_volume 83
_journal_year 2018
_chemical_formula_sum 'C49 H29 B Fe N10'
_chemical_formula_weight 824.48
_space_group_crystal_system monoclinic
_space_group_IT_number 9
_space_group_name_Hall 'C -2yc'
_space_group_name_H-M_alt 'C 1 c 1'
_symmetry_space_group_name_Hall 'C -2yc'
_symmetry_space_group_name_H-M 'C 1 c 1'
_atom_sites_solution_hydrogens geom
_atom_sites_solution_primary iterative
_atom_sites_solution_secondary difmap
_audit_creation_method SHELXL-2016/6
_cell_angle_alpha 90
_cell_angle_beta 98.90(7)
_cell_angle_gamma 90
_cell_formula_units_Z 8
_cell_length_a 11.45(2)
_cell_length_b 17.62(3)
_cell_length_c 37.95(7)
_cell_measurement_reflns_used 31203
_cell_measurement_temperature 122(2)
_cell_measurement_theta_max 21.184
_cell_measurement_theta_min 2.173
_cell_volume 7564(2)
_computing_cell_refinement 'APEX3 v2016.9-0'
_computing_data_collection 'APEX3 v2016.9-0'
_computing_data_reduction 'APEX3 v2016.9-0'
_computing_structure_refinement 'SHELXL-2016/6 (Sheldrick, 2016)'
_computing_structure_solution 'APEX3 v2016.9-0'
_diffrn_ambient_temperature 122(2)
_diffrn_measured_fraction_theta_full 0.995
_diffrn_measured_fraction_theta_max 0.995
_diffrn_measurement_device_type 'Bruker D8 Venture'
_diffrn_radiation_type MoK\a
_diffrn_radiation_wavelength 0.71073
_diffrn_reflns_av_R_equivalents 0.1350
_diffrn_reflns_av_unetI/netI 0.1445
_diffrn_reflns_Laue_measured_fraction_full 0.995
_diffrn_reflns_Laue_measured_fraction_max 0.995
_diffrn_reflns_limit_h_max 11
_diffrn_reflns_limit_h_min -10
_diffrn_reflns_limit_k_max 17
_diffrn_reflns_limit_k_min -16
_diffrn_reflns_limit_l_max 38
_diffrn_reflns_limit_l_min -38
_diffrn_reflns_number 31203
_diffrn_reflns_point_group_measured_fraction_full 0.995
_diffrn_reflns_point_group_measured_fraction_max 0.995
_diffrn_reflns_theta_full 21.184
_diffrn_reflns_theta_max 21.184
_diffrn_reflns_theta_min 2.173
_diffrn_source 'fine-focus sealed tube'
_exptl_absorpt_coefficient_mu 0.452
_exptl_absorpt_correction_T_max 0.7451
_exptl_absorpt_correction_T_min 0.5465
_exptl_absorpt_correction_type multi-scan
_exptl_crystal_density_diffrn 1.448
_exptl_crystal_F_000 3392
_refine_diff_density_max 2.530
_refine_diff_density_min -0.529
_refine_diff_density_rms 0.124
_refine_ls_abs_structure_details
;
 Refined as an inversion twin.
;
_refine_ls_abs_structure_Flack 0.31(7)
_refine_ls_extinction_method none
_refine_ls_goodness_of_fit_ref 1.095
_refine_ls_hydrogen_treatment constr
_refine_ls_matrix_type full
_refine_ls_number_parameters 1102
_refine_ls_number_reflns 7601
_refine_ls_number_restraints 2486
_refine_ls_restrained_S_all 0.939
_refine_ls_R_factor_all 0.1386
_refine_ls_R_factor_gt 0.1024
_refine_ls_shift/su_max 0.001
_refine_ls_shift/su_mean 0.000
_refine_ls_structure_factor_coef Fsqd
_refine_ls_weighting_details 'w=1/[\s^2^(Fo^2^)+(0.0666P)^2^+180.2872P] where P=(Fo^2^+2Fc^2^)/3'
_refine_ls_weighting_scheme calc
_refine_ls_wR_factor_gt 0.2165
_refine_ls_wR_factor_ref 0.2348
_reflns_Friedel_coverage 0.998
_reflns_Friedel_fraction_full 0.995
_reflns_Friedel_fraction_max 0.995
_reflns_number_gt 5651
_reflns_number_total 7601
_reflns_threshold_expression 'I > 2\s(I)'
_cod_data_source_file jo7b03122_si_001.cif
_cod_data_source_block mo_d8v3107_0m
_cod_depositor_comments 'Adding full bibliography for 4033510--4033511.cif.'
_cod_original_cell_volume 7564(24)
_cod_database_code 4033511
_shelx_shelxl_version_number 2016/6
_shelx_space_group_comment
;
The symmetry employed for this shelxl refinement is uniquely defined
by the following loop, which should always be used as a source of
symmetry information in preference to the above space-group names.
They are only intended as comments.
;

loop_
_space_group_symop_operation_xyz
'x, y, z'
'x, -y, z+1/2'
'x+1/2, y+1/2, z'
'x+1/2, -y+1/2, z+1/2'

loop_
_atom_site_label
_atom_site_type_symbol
_atom_site_fract_x
_atom_site_fract_y
_atom_site_fract_z
_atom_site_U_iso_or_equiv
_atom_site_adp_type
_atom_site_occupancy
_atom_site_site_symmetry_order
_atom_site_calc_flag
_atom_site_refinement_flags_posn
_atom_site_refinement_flags_adp
Fe01 Fe 0.6096(3) 0.54538(18) 0.61415(9) 0.0207(8) Uani 1 1 d . U
Fe02 Fe 0.4953(3) 0.20487(18) 0.38531(9) 0.0213(9) Uani 1 1 d . U
N003 N 0.8280(16) 0.2986(10) 0.6021(5) 0.0193(14) Uani 1 1 d . U
N004 N 0.7264(16) 0.4519(10) 0.3978(5) 0.0186(14) Uani 1 1 d . U
N005 N 0.6639(16) 0.5347(10) 0.4383(5) 0.0190(13) Uani 1 1 d . U
N006 N 0.5433(16) 0.6370(10) 0.4162(5) 0.0191(16) Uani 1 1 d . U
N007 N 0.6687(16) 0.4779(10) 0.3360(5) 0.0186(17) Uani 1 1 d . U
N008 N 0.8313(16) 0.2712(10) 0.6634(5) 0.0189(17) Uani 1 1 d . U
N009 N 0.5752(16) 0.5387(11) 0.3792(5) 0.0190(14) Uani 1 1 d . U
N00Z N 0.3943(17) 0.2240(11) 0.6236(5) 0.024(4) Uani 1 1 d . U
N00V N 0.2878(17) 0.3466(11) 0.3012(5) 0.028(4) Uani 1 1 d . U
N00A N 0.6964(16) 0.2127(11) 0.6207(5) 0.0195(14) Uani 1 1 d . U
N00B N 0.6281(16) 0.1123(10) 0.5831(5) 0.0196(17) Uani 1 1 d . U
N00C N 0.8884(16) 0.2794(10) 0.5459(5) 0.0198(16) Uani 1 1 d . U
N00D N 0.8436(17) 0.4691(10) 0.4534(5) 0.0194(16) Uani 1 1 d . U
N00E N 0.7257(16) 0.2146(11) 0.5614(5) 0.0197(14) Uani 1 1 d . U
N00F N 0.3393(17) 0.4138(11) 0.5497(5) 0.023(4) Uani 1 1 d . U
N00G N 0.5566(18) 0.4759(11) 0.5053(5) 0.026(4) Uani 1 1 d . U
N00H N 0.2912(18) 0.3349(11) 0.4498(5) 0.024(4) Uani 1 1 d . U
C00I C 0.773(2) 0.5828(13) 0.4866(6) 0.0200(17) Uani 1 1 d . U
N014 N 0.2712(18) 0.5278(12) 0.3756(5) 0.026(4) Uani 1 1 d . U
N016 N 0.4873(17) 0.4025(11) 0.6979(5) 0.027(4) Uani 1 1 d . U
N017 N 0.5527(17) 0.2744(11) 0.4941(5) 0.026(4) Uani 1 1 d . U
C00U C 0.906(2) 0.3091(13) 0.5792(6) 0.0195(16) Uani 1 1 d . U
C00P C 0.803(2) 0.2277(13) 0.5394(6) 0.0200(16) Uani 1 1 d . U
C00R C 0.685(2) 0.6335(13) 0.4748(6) 0.0200(17) Uani 1 1 d . U
C00T C 1.036(2) 0.3676(12) 0.3465(6) 0.018(2) Uani 1 1 d . U
H00T H 1.082550 0.353994 0.328687 0.022 Uiso 1 1 calc R U
C00Y C 0.764(2) 0.5223(13) 0.4602(6) 0.0194(16) Uani 1 1 d . U
C00Q C 0.558(2) 0.6538(14) 0.6197(6) 0.023(2) Uani 1 1 d . U
H00Q H 0.602839 0.693599 0.632157 0.028 Uiso 1 1 calc R U
C00S C 0.528(2) 0.5860(13) 0.3250(6) 0.0190(17) Uani 1 1 d . U
C00X C 0.528(2) 0.6078(13) 0.3847(6) 0.0186(16) Uani 1 1 d . U
C00W C 0.439(2) 0.0947(14) 0.3796(6) 0.024(2) Uani 1 1 d . U
H00W H 0.472662 0.055797 0.366987 0.029 Uiso 1 1 calc R U
C00J C 0.746(2) 0.4434(13) 0.3624(6) 0.0186(16) Uani 1 1 d . U
C00K C 0.520(2) 0.4246(13) 0.4154(6) 0.0198(14) Uani 1 1 d . U
C00L C 0.372(2) 0.4054(13) 0.3608(6) 0.0208(19) Uani 1 1 d . U
C00M C 0.427(2) 0.3793(13) 0.5517(6) 0.020(2) Uani 1 1 d . U
C00N C 0.861(2) 0.4120(13) 0.3647(6) 0.0185(17) Uani 1 1 d . U
C00O C 0.639(2) 0.1137(13) 0.6502(6) 0.0193(17) Uani 1 1 d . U
C01E C 1.201(2) 0.3886(13) 0.6174(6) 0.020(2) Uani 1 1 d . U
H01E H 1.273152 0.408168 0.611548 0.024 Uiso 1 1 calc R U
C01D C 0.996(2) 0.3371(13) 0.6360(6) 0.0199(17) Uani 1 1 d . U
C01A C 0.644(2) 0.1420(13) 0.6147(6) 0.0192(16) Uani 1 1 d . U
C01B C 0.521(2) 0.4529(13) 0.4783(6) 0.020(2) Uani 1 1 d . U
C01C C -0.084(2) 0.6270(15) 0.2669(7) 0.029(3) Uani 1 1 d . U
C01P C 0.509(2) 0.6013(13) 0.2890(6) 0.0196(19) Uani 1 1 d . U
H01P H 0.538041 0.568806 0.272408 0.023 Uiso 1 1 calc R U
C01H C 0.591(2) 0.5266(13) 0.3443(6) 0.0187(16) Uani 1 1 d . U
C01N C 0.515(2) 0.3446(13) 0.6382(6) 0.0209(19) Uani 1 1 d . U
C01M C 1.189(2) 0.3829(13) 0.6527(6) 0.020(2) Uani 1 1 d . U
H01M H 1.252988 0.395908 0.670716 0.024 Uiso 1 1 calc R U
C01G C 1.012(2) 0.3441(13) 0.6001(6) 0.0199(17) Uani 1 1 d . U
C01L C 0.707(2) 0.1159(13) 0.5248(6) 0.0204(17) Uani 1 1 d . U
C01O C 0.669(2) 0.2200(13) 0.3895(6) 0.0207(19) Uani 1 1 d . U
H01O H 0.727585 0.187178 0.401886 0.025 Uiso 1 1 calc R U
C01W C 0.505(2) 0.3771(13) 0.6713(6) 0.021(2) Uani 1 1 d . U
C01V C 0.006(2) 0.6685(15) 0.2543(6) 0.029(3) Uani 1 1 d . U
H01V H -0.014709 0.712520 0.240193 0.035 Uiso 1 1 calc R U
C01I C 0.541(2) 0.2971(13) 0.5214(6) 0.020(2) Uani 1 1 d . U
C01S C 0.677(2) 0.1438(13) 0.5580(6) 0.0200(16) Uani 1 1 d . U
C01F C 0.883(2) 0.3056(13) 0.6374(6) 0.0195(16) Uani 1 1 d . U
C01T C 0.467(2) 0.3807(13) 0.3828(6) 0.0205(15) Uani 1 1 d . U
C01X C 0.920(2) 0.3931(12) 0.3369(6) 0.0188(19) Uani 1 1 d . U
H01X H 0.884485 0.397133 0.312707 0.023 Uiso 1 1 calc R U
C01Q C 0.811(2) 0.0901(13) 0.4651(6) 0.021(2) Uani 1 1 d . U
H01Q H 0.843863 0.080394 0.443939 0.025 Uiso 1 1 calc R U
C01K C 0.743(2) 0.2248(13) 0.6551(6) 0.0192(16) Uani 1 1 d . U
C01Y C 0.789(2) 0.1687(13) 0.5129(6) 0.0209(17) Uani 1 1 d . U
C01Z C 0.316(2) 0.4751(14) 0.3694(6) 0.021(2) Uani 1 1 d . U
C01J C 0.590(2) 0.0480(13) 0.6615(6) 0.020(2) Uani 1 1 d . U
H01J H 0.550872 0.012288 0.645047 0.024 Uiso 1 1 calc R U
C01R C 1.026(2) 0.3844(12) 0.4093(6) 0.0187(19) Uani 1 1 d . U
H01R H 1.064011 0.384319 0.433371 0.022 Uiso 1 1 calc R U
C01U C 0.476(2) 0.1139(13) 0.4162(6) 0.024(2) Uani 1 1 d . U
H01U H 0.539097 0.091287 0.431903 0.029 Uiso 1 1 calc R U
C02C C 0.842(2) 0.1542(13) 0.4835(6) 0.0213(19) Uani 1 1 d . U
H02C H 0.899099 0.188096 0.476531 0.026 Uiso 1 1 calc R U
C02A C 0.826(2) 0.4392(13) 0.4202(6) 0.0186(16) Uani 1 1 d . U
C02B C 0.619(2) 0.6062(13) 0.4421(6) 0.0194(16) Uani 1 1 d . U
C02E C 0.845(2) 0.6612(13) 0.5346(6) 0.020(2) Uani 1 1 d . U
H02E H 0.899899 0.670836 0.555665 0.024 Uiso 1 1 calc R U
C02F C 0.156(2) 0.5826(14) 0.2818(6) 0.029(3) Uani 1 1 d . U
H02F H 0.235811 0.566665 0.286858 0.035 Uiso 1 1 calc R U
C02D C 0.146(2) 0.1230(14) 0.7315(7) 0.030(3) Uani 1 1 d . U
C02Q C 0.674(2) 0.7009(13) 0.4927(6) 0.0201(19) Uani 1 1 d . U
H02Q H 0.614715 0.736936 0.484323 0.024 Uiso 1 1 calc R U
C02U C 0.330(2) 0.3738(13) 0.3279(6) 0.021(2) Uani 1 1 d . U
C02V C 0.664(2) 0.0823(13) 0.7214(6) 0.020(2) Uani 1 1 d . U
H02V H 0.670136 0.070533 0.746093 0.024 Uiso 1 1 calc R U
C02T C -0.046(2) 0.5659(14) 0.2878(6) 0.029(3) Uani 1 1 d . U
H02T H -0.102175 0.538282 0.298463 0.035 Uiso 1 1 calc R U
C02S C 0.856(2) 0.5960(13) 0.5159(6) 0.0205(19) Uani 1 1 d . U
H02S H 0.918985 0.561306 0.522952 0.025 Uiso 1 1 calc R U
C02R C 0.401(2) 0.7151(13) 0.3019(6) 0.020(2) Uani 1 1 d . U
H02R H 0.353824 0.756991 0.292872 0.024 Uiso 1 1 calc R U
C02Z C 0.432(2) 0.5615(13) 0.6054(6) 0.023(2) Uani 1 1 d . U
H02Z H 0.372463 0.524591 0.607222 0.028 Uiso 1 1 calc R U
C02X C 0.447(2) 0.2758(14) 0.6301(6) 0.021(2) Uani 1 1 d . U
C02W C 0.537(2) 0.3153(13) 0.3778(6) 0.0207(16) Uani 1 1 d . U
C02Y C 0.622(2) 0.2782(12) 0.4044(6) 0.0201(17) Uani 1 1 d . U
H02Y H 0.641174 0.293177 0.428640 0.024 Uiso 1 1 calc R U
C02G C 0.445(2) 0.6656(13) 0.2779(6) 0.020(2) Uani 1 1 d . U
H02G H 0.429859 0.676884 0.253178 0.024 Uiso 1 1 calc R U
C02K C 0.716(2) 0.4714(12) 0.5940(6) 0.0203(17) Uani 1 1 d . U
H02K H 0.708644 0.456600 0.569725 0.024 Uiso 1 1 calc R U
C02L C 0.542(2) 0.2698(13) 0.3459(6) 0.0206(18) Uani 1 1 d . U
H02L H 0.496507 0.277831 0.323023 0.025 Uiso 1 1 calc R U
C02J C 0.164(2) 0.1860(14) 0.7108(6) 0.030(3) Uani 1 1 d . U
H02J H 0.097182 0.214907 0.700722 0.036 Uiso 1 1 calc R U
C02O C 0.348(2) 0.1408(13) 0.3654(6) 0.024(2) Uani 1 1 d . U
H02O H 0.308893 0.140988 0.341501 0.029 Uiso 1 1 calc R U
C02N C 0.697(2) 0.4810(13) 0.6542(6) 0.0207(18) Uani 1 1 d . U
H02N H 0.674970 0.473554 0.677098 0.025 Uiso 1 1 calc R U
C02M C 0.659(2) 0.4340(13) 0.6217(6) 0.0208(16) Uani 1 1 d . U
C02I C 0.683(2) 0.0502(13) 0.5065(6) 0.0207(19) Uani 1 1 d . U
H02I H 0.632403 0.013652 0.514714 0.025 Uiso 1 1 calc R U
C02P C 0.427(2) 0.7038(13) 0.3382(6) 0.0198(19) Uani 1 1 d . U
H02P H 0.402845 0.739140 0.354649 0.024 Uiso 1 1 calc R U
C02H C 0.558(2) 0.6359(13) 0.5842(6) 0.023(2) Uani 1 1 d . U
H02H H 0.605191 0.659213 0.568757 0.028 Uiso 1 1 calc R U
C03D C 0.400(2) 0.1739(13) 0.4249(6) 0.025(2) Uani 1 1 d . U
H03D H 0.401513 0.198061 0.447370 0.030 Uiso 1 1 calc R U
B02 B 0.711(2) 0.2646(15) 0.5912(7) 0.0195(13) Uani 1 1 d . U
C03E C 0.037(2) 0.1007(15) 0.7410(7) 0.033(4) Uani 1 1 d . U
H13A H 0.005434 0.057888 0.726102 0.049 Uiso 1 1 calc R U
H13B H -0.018319 0.143293 0.737503 0.049 Uiso 1 1 calc R U
H03C H 0.049214 0.085389 0.766163 0.049 Uiso 1 1 calc R U
C03B C 0.324(2) 0.1889(13) 0.3939(6) 0.025(2) Uani 1 1 d . U
H03B H 0.263749 0.226250 0.391660 0.030 Uiso 1 1 calc R U
C03A C 0.066(2) 0.5430(15) 0.2939(6) 0.029(3) Uani 1 1 d . U
H03A H 0.084443 0.497699 0.307188 0.035 Uiso 1 1 calc R U
C010 C 0.600(2) 0.3247(13) 0.5841(6) 0.0200(14) Uani 1 1 d . U
C011 C 0.909(2) 0.4066(13) 0.3998(6) 0.0187(17) Uani 1 1 d . U
C012 C 0.491(2) 0.6362(13) 0.3501(6) 0.0192(17) Uani 1 1 d . U
C013 C 0.473(2) 0.4189(13) 0.4457(6) 0.0205(19) Uani 1 1 d . U
C015 C 0.722(2) 0.1480(13) 0.7107(6) 0.020(2) Uani 1 1 d . U
H015 H 0.769171 0.179987 0.727233 0.024 Uiso 1 1 calc R U
C018 C 0.122(2) 0.6472(14) 0.2617(6) 0.029(3) Uani 1 1 d . U
H018 H 0.180144 0.676986 0.252981 0.035 Uiso 1 1 calc R U
C019 C 0.703(2) 0.1614(13) 0.6748(6) 0.0192(17) Uani 1 1 d . U
C020 C 1.082(2) 0.3626(13) 0.3817(6) 0.019(2) Uani 1 1 d . U
H020 H 1.159310 0.342282 0.387587 0.023 Uiso 1 1 calc R U
C021 C 0.732(2) 0.0366(14) 0.4761(6) 0.021(2) Uani 1 1 d . U
H021 H 0.712208 -0.008321 0.462581 0.025 Uiso 1 1 calc R U
C022 C 0.756(2) 0.7140(13) 0.5238(6) 0.020(2) Uani 1 1 d . U
H022 H 0.750999 0.758810 0.537379 0.024 Uiso 1 1 calc R U
C023 C 0.781(2) 0.5312(13) 0.6095(6) 0.0211(19) Uani 1 1 d . U
H023 H 0.828379 0.563855 0.597508 0.025 Uiso 1 1 calc R U
C024 C 0.625(2) 0.2132(13) 0.3547(6) 0.0204(19) Uani 1 1 d . U
H024 H 0.646331 0.175729 0.338886 0.024 Uiso 1 1 calc R U
C025 C 0.581(2) 0.3706(13) 0.6164(6) 0.0206(15) Uani 1 1 d . U
C026 C 1.082(2) 0.3579(12) 0.6623(6) 0.020(2) Uani 1 1 d . U
H026 H 1.071272 0.355743 0.686552 0.024 Uiso 1 1 calc R U
C027 C 0.371(2) 0.3715(13) 0.4471(6) 0.020(2) Uani 1 1 d . U
C028 C 0.529(2) 0.3318(13) 0.5544(6) 0.0205(19) Uani 1 1 d . U
C029 C 0.769(2) 0.5369(13) 0.6447(6) 0.0204(19) Uani 1 1 d . U
H029 H 0.805104 0.574847 0.660544 0.024 Uiso 1 1 calc R U
C030 C 0.250(2) 0.0836(15) 0.7456(6) 0.030(3) Uani 1 1 d . U
H030 H 0.243132 0.041747 0.760914 0.036 Uiso 1 1 calc R U
C031 C 0.477(2) 0.5785(13) 0.5749(6) 0.023(2) Uani 1 1 d . U
H031 H 0.456175 0.555529 0.552092 0.027 Uiso 1 1 calc R U
C032 C 1.113(2) 0.3669(13) 0.5901(6) 0.0203(19) Uani 1 1 d . U
H032 H 1.124278 0.368121 0.565770 0.024 Uiso 1 1 calc R U
C033 C 0.601(2) 0.0368(13) 0.6973(6) 0.020(2) Uani 1 1 d . U
H033 H 0.561524 -0.005429 0.705638 0.024 Uiso 1 1 calc R U
C034 C 0.362(2) 0.1023(14) 0.7383(6) 0.030(3) Uani 1 1 d . U
H034 H 0.428565 0.071894 0.746957 0.036 Uiso 1 1 calc R U
C035 C 0.374(2) 0.1680(14) 0.7176(6) 0.030(3) Uani 1 1 d . U
H035 H 0.448515 0.184352 0.712798 0.036 Uiso 1 1 calc R U
C036 C 0.269(2) 0.2081(14) 0.7044(6) 0.030(3) Uani 1 1 d . U
H036 H 0.274925 0.252314 0.690466 0.036 Uiso 1 1 calc R U
C038 C -0.202(2) 0.6515(15) 0.2591(6) 0.031(4) Uani 1 1 d . U
H03E H -0.255351 0.609600 0.262952 0.047 Uiso 1 1 calc R U
H03F H -0.219221 0.667899 0.234141 0.047 Uiso 1 1 calc R U
H03G H -0.215047 0.694042 0.274708 0.047 Uiso 1 1 calc R U
C039 C 0.487(2) 0.6071(13) 0.6338(6) 0.023(2) Uani 1 1 d . U
H039 H 0.475133 0.604934 0.658044 0.028 Uiso 1 1 calc R U
B01 B 0.619(3) 0.4868(15) 0.4082(7) 0.0192(13) Uani 1 1 d . U

loop_
_atom_site_aniso_label
_atom_site_aniso_U_11
_atom_site_aniso_U_22
_atom_site_aniso_U_33
_atom_site_aniso_U_23
_atom_site_aniso_U_13
_atom_site_aniso_U_12
Fe01 0.0186(19) 0.0104(18) 0.0340(17) 0.0012(15) 0.0068(14) 0.0006(15)
Fe02 0.0231(19) 0.0094(18) 0.0331(17) 0.0007(15) 0.0098(14) -0.0009(16)
N003 0.018(3) 0.013(3) 0.029(3) 0.001(2) 0.009(2) 0.000(2)
N004 0.020(3) 0.009(3) 0.029(3) 0.001(2) 0.009(2) 0.000(2)
N005 0.021(3) 0.010(3) 0.029(2) 0.001(2) 0.009(2) 0.000(2)
N006 0.020(3) 0.010(3) 0.029(3) 0.002(3) 0.009(3) -0.001(3)
N007 0.020(3) 0.009(3) 0.029(3) 0.001(3) 0.009(3) -0.001(3)
N008 0.018(3) 0.012(3) 0.029(3) 0.001(3) 0.009(3) 0.000(3)
N009 0.021(3) 0.009(3) 0.029(3) 0.001(2) 0.009(2) -0.001(2)
N00Z 0.027(8) 0.017(8) 0.032(7) 0.000(7) 0.014(7) -0.006(7)
N00V 0.028(8) 0.021(8) 0.035(7) -0.004(7) 0.005(7) 0.004(7)
N00A 0.018(3) 0.013(3) 0.029(3) 0.001(2) 0.009(2) 0.000(2)
N00B 0.018(3) 0.013(3) 0.029(3) 0.001(3) 0.009(3) 0.000(3)
N00C 0.019(3) 0.013(3) 0.029(3) 0.001(3) 0.008(3) 0.001(3)
N00D 0.021(3) 0.010(3) 0.029(3) 0.002(3) 0.009(3) -0.001(3)
N00E 0.019(3) 0.013(3) 0.029(2) 0.001(2) 0.008(2) 0.000(2)
N00F 0.021(8) 0.019(8) 0.030(7) 0.001(7) 0.005(7) -0.006(7)
N00G 0.032(8) 0.020(8) 0.028(7) -0.002(7) 0.010(7) -0.001(7)
N00H 0.027(8) 0.017(8) 0.030(7) 0.000(7) 0.009(7) 0.003(7)
C00I 0.021(3) 0.012(3) 0.028(3) 0.001(3) 0.010(3) -0.002(3)
N014 0.029(8) 0.019(8) 0.030(7) 0.000(7) 0.002(7) 0.002(7)
N016 0.026(8) 0.023(8) 0.034(7) -0.006(7) 0.008(7) -0.007(7)
N017 0.028(8) 0.021(8) 0.028(7) -0.005(7) 0.003(7) 0.000(7)
C00U 0.019(3) 0.013(3) 0.029(3) 0.001(3) 0.009(3) 0.001(3)
C00P 0.019(3) 0.014(3) 0.029(3) 0.001(3) 0.008(3) 0.001(3)
C00R 0.022(3) 0.012(3) 0.028(3) 0.001(3) 0.009(3) -0.002(3)
C00T 0.019(4) 0.008(4) 0.030(4) 0.001(4) 0.010(4) -0.001(4)
C00Y 0.021(3) 0.010(3) 0.029(3) 0.002(3) 0.009(3) -0.002(3)
C00Q 0.021(4) 0.011(4) 0.038(4) 0.000(4) 0.005(4) 0.004(4)
C00S 0.020(3) 0.010(3) 0.029(3) 0.001(3) 0.009(3) -0.001(3)
C00X 0.020(3) 0.010(3) 0.028(3) 0.001(3) 0.009(3) -0.001(3)
C00W 0.025(4) 0.011(4) 0.038(4) 0.002(4) 0.009(4) -0.004(4)
C00J 0.020(3) 0.009(3) 0.029(3) 0.002(3) 0.009(3) -0.001(3)
C00K 0.022(3) 0.009(3) 0.029(2) 0.001(2) 0.008(2) 0.000(2)
C00L 0.023(4) 0.011(4) 0.030(3) 0.001(3) 0.008(3) 0.001(3)
C00M 0.019(4) 0.013(4) 0.028(4) 0.001(4) 0.008(4) -0.002(4)
C00N 0.020(3) 0.008(3) 0.030(3) 0.001(3) 0.009(3) -0.001(3)
C00O 0.017(3) 0.013(3) 0.029(3) 0.000(3) 0.008(3) 0.000(3)
C01E 0.019(4) 0.013(4) 0.030(4) 0.001(4) 0.008(4) -0.001(4)
C01D 0.019(3) 0.012(3) 0.029(3) 0.001(3) 0.008(3) 0.000(3)
C01A 0.017(3) 0.013(3) 0.029(3) 0.001(3) 0.008(3) 0.000(3)
C01B 0.022(4) 0.010(4) 0.028(4) 0.001(4) 0.008(4) 0.000(4)
C01C 0.024(6) 0.025(7) 0.038(7) -0.002(5) 0.007(6) -0.005(6)
C01P 0.021(4) 0.010(4) 0.029(3) 0.002(3) 0.009(3) -0.002(3)
C01H 0.020(3) 0.009(3) 0.029(3) 0.002(3) 0.009(3) -0.001(3)
C01N 0.020(3) 0.014(4) 0.031(3) -0.001(3) 0.009(3) -0.002(3)
C01M 0.019(4) 0.012(4) 0.030(4) 0.001(4) 0.007(4) -0.001(4)
C01G 0.019(3) 0.013(3) 0.030(3) 0.001(3) 0.008(3) 0.000(3)
C01L 0.019(3) 0.015(3) 0.029(3) 0.000(3) 0.007(3) 0.001(3)
C01O 0.023(3) 0.008(3) 0.032(3) 0.001(3) 0.009(3) 0.000(3)
C01W 0.020(4) 0.014(4) 0.031(4) 0.000(4) 0.008(4) -0.002(4)
C01V 0.024(6) 0.025(7) 0.038(7) -0.002(5) 0.007(6) -0.004(6)
C01I 0.020(4) 0.013(4) 0.029(4) 0.000(4) 0.008(4) -0.001(4)
C01S 0.018(3) 0.014(3) 0.029(3) 0.000(3) 0.008(3) 0.000(3)
C01F 0.018(3) 0.013(3) 0.029(3) 0.001(3) 0.009(3) 0.000(3)
C01T 0.023(3) 0.010(3) 0.029(3) 0.001(3) 0.008(3) 0.001(3)
C01X 0.019(4) 0.009(4) 0.030(3) 0.001(3) 0.009(3) -0.001(3)
C01Q 0.019(4) 0.016(4) 0.030(4) -0.001(4) 0.007(4) 0.001(4)
C01K 0.017(3) 0.013(3) 0.029(3) 0.001(3) 0.009(3) 0.000(3)
C01Y 0.019(3) 0.015(3) 0.029(3) 0.000(3) 0.006(3) 0.001(3)
C01Z 0.023(4) 0.011(4) 0.030(4) 0.002(4) 0.007(4) 0.001(4)
C01J 0.018(4) 0.013(4) 0.030(3) -0.001(3) 0.008(3) 0.000(3)
C01R 0.019(4) 0.009(4) 0.029(3) 0.001(3) 0.009(3) -0.002(3)
C01U 0.025(4) 0.012(4) 0.037(4) 0.004(4) 0.008(4) -0.004(4)
C02C 0.019(4) 0.015(4) 0.030(4) 0.000(3) 0.006(3) 0.001(3)
C02A 0.020(3) 0.009(3) 0.029(3) 0.002(3) 0.009(3) -0.001(3)
C02B 0.021(3) 0.010(3) 0.029(3) 0.001(3) 0.009(3) -0.001(3)
C02E 0.021(4) 0.013(4) 0.028(4) 0.000(4) 0.009(4) -0.002(4)
C02F 0.024(6) 0.026(7) 0.038(7) -0.002(5) 0.007(6) -0.005(6)
C02D 0.037(7) 0.017(7) 0.038(7) -0.006(5) 0.014(6) 0.007(6)
C02Q 0.021(4) 0.012(4) 0.028(4) 0.001(3) 0.010(3) -0.002(3)
C02U 0.023(4) 0.012(4) 0.030(4) 0.001(4) 0.008(4) 0.002(4)
C02V 0.018(4) 0.014(4) 0.030(4) 0.001(4) 0.008(4) -0.001(4)
C02T 0.024(6) 0.025(7) 0.038(7) -0.003(5) 0.007(6) -0.004(6)
C02S 0.022(4) 0.013(4) 0.029(4) 0.001(3) 0.009(3) -0.003(3)
C02R 0.021(4) 0.011(4) 0.029(4) 0.002(4) 0.009(4) -0.002(4)
C02Z 0.021(4) 0.011(4) 0.038(4) 0.002(4) 0.006(3) 0.002(4)
C02X 0.020(4) 0.014(4) 0.030(4) 0.000(4) 0.009(4) -0.003(4)
C02W 0.023(3) 0.010(3) 0.031(3) 0.001(3) 0.009(3) 0.000(3)
C02Y 0.022(3) 0.009(3) 0.031(3) 0.001(3) 0.009(3) 0.000(3)
C02G 0.021(4) 0.012(4) 0.029(4) 0.001(4) 0.008(4) -0.001(4)
C02K 0.019(3) 0.011(3) 0.032(3) 0.001(3) 0.007(3) -0.001(3)
C02L 0.023(3) 0.009(3) 0.031(3) 0.001(3) 0.009(3) 0.000(3)
C02J 0.038(7) 0.017(7) 0.038(7) -0.006(5) 0.014(6) 0.006(6)
C02O 0.025(4) 0.012(4) 0.037(4) 0.003(4) 0.008(4) -0.004(4)
C02N 0.019(3) 0.012(3) 0.032(3) 0.001(3) 0.007(3) 0.000(3)
C02M 0.019(3) 0.012(3) 0.032(3) 0.001(3) 0.007(3) -0.001(3)
C02I 0.018(4) 0.015(4) 0.030(4) 0.000(3) 0.007(3) 0.001(3)
C02P 0.021(4) 0.011(4) 0.029(3) 0.001(3) 0.009(3) -0.002(3)
C02H 0.021(4) 0.012(4) 0.037(4) 0.003(4) 0.005(4) 0.003(4)
C03D 0.026(4) 0.012(4) 0.037(4) 0.002(4) 0.008(4) -0.003(4)
B02 0.018(3) 0.013(3) 0.029(2) 0.001(2) 0.009(2) 0.000(2)
C03E 0.039(9) 0.018(9) 0.043(9) -0.002(7) 0.010(8) 0.006(8)
C03B 0.026(4) 0.012(4) 0.038(4) 0.002(4) 0.008(4) -0.003(4)
C03A 0.024(6) 0.026(7) 0.038(7) -0.002(5) 0.007(6) -0.005(6)
C010 0.019(3) 0.013(3) 0.030(2) 0.000(2) 0.009(2) -0.001(2)
C011 0.020(3) 0.009(3) 0.030(3) 0.001(3) 0.010(3) -0.001(3)
C012 0.020(3) 0.010(3) 0.029(3) 0.001(3) 0.009(3) -0.002(3)
C013 0.024(3) 0.010(3) 0.029(3) 0.001(3) 0.007(3) 0.000(3)
C015 0.018(4) 0.013(4) 0.030(3) 0.000(3) 0.008(3) 0.000(3)
C018 0.024(6) 0.026(7) 0.038(7) -0.002(5) 0.007(6) -0.005(6)
C019 0.017(3) 0.013(3) 0.029(3) 0.000(3) 0.009(3) 0.000(3)
C020 0.019(4) 0.009(4) 0.031(4) 0.001(4) 0.010(4) -0.001(4)
C021 0.019(4) 0.015(4) 0.030(4) -0.001(4) 0.006(4) 0.001(4)
C022 0.022(4) 0.013(4) 0.029(4) 0.000(4) 0.010(4) -0.003(4)
C023 0.019(3) 0.011(3) 0.034(3) 0.001(3) 0.006(3) -0.001(3)
C024 0.023(3) 0.008(3) 0.031(3) 0.001(3) 0.010(3) 0.000(3)
C025 0.020(3) 0.013(3) 0.030(3) 0.001(3) 0.008(3) -0.002(3)
C026 0.019(4) 0.013(4) 0.030(4) 0.001(3) 0.008(3) 0.000(3)
C027 0.023(4) 0.010(4) 0.028(4) 0.000(4) 0.008(4) 0.000(4)
C028 0.020(3) 0.014(3) 0.029(3) 0.001(3) 0.008(3) -0.001(3)
C029 0.019(3) 0.011(3) 0.033(3) 0.000(3) 0.007(3) 0.000(3)
C030 0.038(7) 0.017(7) 0.038(7) -0.006(5) 0.014(6) 0.006(6)
C031 0.020(4) 0.011(4) 0.037(4) 0.001(4) 0.005(3) 0.003(4)
C032 0.020(4) 0.013(4) 0.030(4) 0.001(3) 0.009(3) 0.000(3)
C033 0.018(4) 0.013(4) 0.030(4) 0.001(4) 0.008(4) 0.000(4)
C034 0.037(7) 0.017(7) 0.038(7) -0.006(5) 0.014(6) 0.008(6)
C035 0.038(7) 0.017(7) 0.038(7) -0.006(5) 0.014(6) 0.007(6)
C036 0.038(7) 0.017(7) 0.038(7) -0.006(5) 0.014(6) 0.007(6)
C038 0.026(8) 0.027(9) 0.042(9) 0.001(7) 0.008(8) -0.004(8)
C039 0.021(4) 0.012(4) 0.037(4) 0.002(4) 0.006(4) 0.004(4)
B01 0.021(3) 0.010(3) 0.029(2) 0.001(2) 0.009(2) 0.000(2)

loop_
_atom_type_symbol
_atom_type_description
_atom_type_scat_dispersion_real
_atom_type_scat_dispersion_imag
_atom_type_scat_source
C C 0.0033 0.0016 'International Tables Vol C Tables 4.2.6.8 and 6.1.1.4'
H H 0.0000 0.0000 'International Tables Vol C Tables 4.2.6.8 and 6.1.1.4'
N N 0.0061 0.0033 'International Tables Vol C Tables 4.2.6.8 and 6.1.1.4'
B B 0.0013 0.0007 'International Tables Vol C Tables 4.2.6.8 and 6.1.1.4'
Fe Fe 0.3463 0.8444 'International Tables Vol C Tables 4.2.6.8 and 6.1.1.4'

loop_
_geom_angle_atom_site_label_1
_geom_angle_atom_site_label_2
_geom_angle_atom_site_label_3
_geom_angle
C02H Fe01 C039 67.4(10)
C02H Fe01 C029 123.5(10)
C039 Fe01 C029 116.7(10)
C02H Fe01 C023 104.9(10)
C039 Fe01 C023 147.9(10)
C029 Fe01 C023 39.9(8)
C02H Fe01 C00Q 40.3(9)
C039 Fe01 C00Q 38.5(9)
C029 Fe01 C00Q 105.3(10)
C023 Fe01 C00Q 115.5(10)
C02H Fe01 C02K 116.4(9)
C039 Fe01 C02K 171.9(10)
C029 Fe01 C02K 67.8(9)
C023 Fe01 C02K 39.7(9)
C00Q Fe01 C02K 148.8(9)
C02H Fe01 C02Z 66.0(10)
C039 Fe01 C02Z 40.9(9)
C029 Fe01 C02Z 154.3(9)
C023 Fe01 C02Z 165.7(9)
C00Q Fe01 C02Z 65.4(10)
C02K Fe01 C02Z 132.8(10)
C02H Fe01 C02N 160.3(10)
C039 Fe01 C02N 108.4(9)
C029 Fe01 C02N 39.5(9)
C023 Fe01 C02N 67.9(9)
C00Q Fe01 C02N 124.6(9)
C02K Fe01 C02N 70.4(9)
C02Z Fe01 C02N 124.4(9)
C02H Fe01 C031 40.0(9)
C039 Fe01 C031 68.4(10)
C029 Fe01 C031 161.7(9)
C023 Fe01 C031 126.7(9)
C00Q Fe01 C031 67.0(10)
C02K Fe01 C031 109.6(9)
C02Z Fe01 C031 39.3(9)
C02N Fe01 C031 158.4(9)
C02H Fe01 C02M 153.6(9)
C039 Fe01 C02M 131.4(9)
C029 Fe01 C02M 68.9(9)
C023 Fe01 C02M 68.9(9)
C00Q Fe01 C02M 165.9(9)
C02K Fe01 C02M 42.4(9)
C02Z Fe01 C02M 114.0(10)
C02N Fe01 C02M 42.9(9)
C031 Fe01 C02M 122.3(9)
C01O Fe02 C02Y 38.8(9)
C01O Fe02 C01U 105.0(10)
C02Y Fe02 C01U 116.3(10)
C01O Fe02 C024 39.2(8)
C02Y Fe02 C024 66.7(9)
C01U Fe02 C024 123.1(9)
C01O Fe02 C02L 66.9(9)
C02Y Fe02 C02L 68.9(10)
C01U Fe02 C02L 161.0(9)
C024 Fe02 C02L 39.9(9)
C01O Fe02 C02W 68.3(10)
C02Y Fe02 C02W 42.0(9)
C01U Fe02 C02W 152.9(9)
C024 Fe02 C02W 69.0(9)
C02L Fe02 C02W 42.3(9)
C01O Fe02 C00W 115.5(10)
C02Y Fe02 C00W 148.6(9)
C01U Fe02 C00W 41.2(9)
C024 Fe02 C00W 104.7(10)
C02L Fe02 C00W 125.0(9)
C02W Fe02 C00W 165.8(9)
C01O Fe02 C03B 166.4(9)
C02Y Fe02 C03B 133.6(9)
C01U Fe02 C03B 66.8(10)
C024 Fe02 C03B 154.4(9)
C02L Fe02 C03B 124.3(10)
C02W Fe02 C03B 113.8(9)
C00W Fe02 C03B 66.1(10)
C01O Fe02 C02O 148.1(9)
C02Y Fe02 C02O 172.4(9)
C01U Fe02 C02O 67.8(10)
C024 Fe02 C02O 117.2(9)
C02L Fe02 C02O 109.4(10)
C02W Fe02 C02O 131.8(10)
C00W Fe02 C02O 38.6(9)
C03B Fe02 C02O 40.7(9)
C01O Fe02 C03D 127.8(10)
C02Y Fe02 C03D 110.2(9)
C01U Fe02 C03D 41.3(9)
C024 Fe02 C03D 162.6(9)
C02L Fe02 C03D 156.9(9)
C02W Fe02 C03D 121.1(9)
C00W Fe02 C03D 68.5(9)
C03B Fe02 C03D 38.9(9)
C02O Fe02 C03D 68.2(10)
C00U N003 C01F 111.0(19)
C00U N003 B02 122.5(19)
C01F N003 B02 124.5(18)
C02A N004 C00J 109.9(19)
C02A N004 B01 124.5(19)
C00J N004 B01 124.2(19)
C00Y N005 C02B 112.7(19)
C00Y N005 B01 125(2)
C02B N005 B01 121(2)
C00X N006 C02B 120(2)
C01H N007 C00J 120.1(19)
C01K N008 C01F 120.8(19)
C00X N009 C01H 113.5(18)
C00X N009 B01 122.9(19)
C01H N009 B01 123.2(19)
C01K N00A C01A 113.5(19)
C01K N00A B02 124(2)
C01A N00A B02 122.0(19)
C01A N00B C01S 119(2)
C00P N00C C00U 115.6(18)
C02A N00D C00Y 116.1(19)
C00P N00E C01S 113.9(19)
C00P N00E B02 123(2)
C01S N00E B02 121.9(19)
C02S C00I C00R 123(2)
C02S C00I C00Y 130(2)
C00R C00I C00Y 106(2)
N003 C00U N00C 122(2)
N003 C00U C01G 106.4(19)
N00C C00U C01G 131(2)
N00E C00P N00C 123(2)
N00E C00P C01Y 108(2)
N00C C00P C01Y 128(2)
C00I C00R C02Q 121(2)
C00I C00R C02B 109(2)
C02Q C00R C02B 130(2)
C020 C00T C01X 119(2)
C020 C00T H00T 120.6
C01X C00T H00T 120.6
N005 C00Y N00D 122(2)
N005 C00Y C00I 106(2)
N00D C00Y C00I 131(2)
C039 C00Q C02H 110(2)
C039 C00Q Fe01 70.4(15)
C02H C00Q Fe01 68.9(14)
C039 C00Q H00Q 125.0
C02H C00Q H00Q 125.0
Fe01 C00Q H00Q 127.3
C01P C00S C012 122(2)
C01P C00S C01H 131(2)
C012 C00S C01H 107.3(19)
N006 C00X N009 120(2)
N006 C00X C012 135(2)
N009 C00X C012 104.2(19)
C02O C00W C01U 110(2)
C02O C00W Fe02 71.7(14)
C01U C00W Fe02 68.3(13)
C02O C00W H00W 125.2
C01U C00W H00W 125.2
Fe02 C00W H00W 126.3
N007 C00J N004 117.8(19)
N007 C00J C00N 135(2)
N004 C00J C00N 105.7(19)
C013 C00K C01T 120(2)
C013 C00K B01 125(2)
C01T C00K B01 114.4(18)
C01T C00L C02U 124(2)
C01T C00L C01Z 119(2)
C02U C00L C01Z 116(2)
N00F C00M C028 175(3)
C011 C00N C01X 123(2)
C011 C00N C00J 109(2)
C01X C00N C00J 128(2)
C019 C00O C01J 120(2)
C019 C00O C01A 109(2)
C01J C00O C01A 131(2)
C01M C01E C032 123(2)
C01M C01E H01E 118.7
C032 C01E H01E 118.7
C026 C01D C01F 131(2)
C026 C01D C01G 120(2)
C01F C01D C01G 109(2)
N00B C01A N00A 121(2)
N00B C01A C00O 135(2)
N00A C01A C00O 103.6(19)
N00G C01B C013 176(3)
C02T C01C C038 125(2)
C02T C01C C01V 115(2)
C038 C01C C01V 120(2)
C00S C01P C02G 117(2)
C00S C01P H01P 121.4
C02G C01P H01P 121.4
N007 C01H N009 122(2)
N007 C01H C00S 132(2)
N009 C01H C00S 104.4(19)
C025 C01N C01W 124(2)
C025 C01N C02X 121(2)
C01W C01N C02X 115(2)
C01E C01M C026 120(2)
C01E C01M H01M 119.9
C026 C01M H01M 119.9
C032 C01G C01D 123(2)
C032 C01G C00U 131(2)
C01D C01G C00U 105(2)
C02I C01L C01S 133(2)
C02I C01L C01Y 119(2)
C01S C01L C01Y 108(2)
C02Y C01O C024 112(2)
C02Y C01O Fe02 70.6(15)
C024 C01O Fe02 71.7(14)
C02Y C01O H01O 124.2
C024 C01O H01O 124.2
Fe02 C01O H01O 125.1
N016 C01W C01N 174(3)
C018 C01V C01C 122(3)
C018 C01V H01V 119.1
C01C C01V H01V 119.1
N017 C01I C028 175(3)
N00B C01S N00E 123(2)
N00B C01S C01L 133(2)
N00E C01S C01L 103.8(18)
N008 C01F N003 118(2)
N008 C01F C01D 134(2)
N003 C01F C01D 106.4(18)
C00L C01T C02W 127(2)
C00L C01T C00K 122(2)
C02W C01T C00K 111(2)
C00N C01X C00T 116(2)
C00N C01X H01X 121.8
C00T C01X H01X 121.8
C02C C01Q C021 122(2)
C02C C01Q H01Q 118.9
C021 C01Q H01Q 118.9
N008 C01K N00A 121(2)
N008 C01K C019 131(2)
N00A C01K C019 105(2)
C02C C01Y C00P 134(2)
C02C C01Y C01L 122(2)
C00P C01Y C01L 104.5(19)
N014 C01Z C00L 179(3)
C033 C01J C00O 117(2)
C033 C01J H01J 121.5
C00O C01J H01J 121.5
C020 C01R C011 115(2)
C020 C01R H01R 122.3
C011 C01R H01R 122.3
C00W C01U C03D 107(2)
C00W C01U Fe02 70.4(13)
C03D C01U Fe02 71.1(13)
C00W C01U H01U 126.3
C03D C01U H01U 126.3
Fe02 C01U H01U 123.8
C01Q C02C C01Y 118(2)
C01Q C02C H02C 121.2
C01Y C02C H02C 121.2
N004 C02A N00D 121(2)
N004 C02A C011 107(2)
N00D C02A C011 130(2)
N006 C02B N005 121(2)
N006 C02B C00R 135(2)
N005 C02B C00R 104.1(19)
C02S C02E C022 122(2)
C02S C02E H02E 119.0
C022 C02E H02E 119.0
C03A C02F C018 116(2)
C03A C02F H02F 122.1
C018 C02F H02F 122.1
C02J C02D C03E 126(2)
C02J C02D C030 114(2)
C03E C02D C030 120(2)
C00R C02Q C022 117(2)
C00R C02Q H02Q 121.5
C022 C02Q H02Q 121.5
N00V C02U C00L 175(2)
C033 C02V C015 121(2)
C033 C02V H02V 119.5
C015 C02V H02V 119.5
C03A C02T C01C 124(3)
C03A C02T H02T 118.0
C01C C02T H02T 118.0
C02E C02S C00I 117(2)
C02E C02S H02S 121.4
C00I C02S H02S 121.4
C02P C02R C02G 121(2)
C02P C02R H02R 119.4
C02G C02R H02R 119.4
C031 C02Z C039 110(2)
C031 C02Z Fe01 70.8(14)
C039 C02Z Fe01 68.7(14)
C031 C02Z H02Z 125.1
C039 C02Z H02Z 125.1
Fe01 C02Z H02Z 127.0
N00Z C02X C01N 179(3)
C01T C02W C02Y 127(2)
C01T C02W C02L 130(2)
C02Y C02W C02L 103(2)
C01T C02W Fe02 127.1(17)
C02Y C02W Fe02 67.5(12)
C02L C02W Fe02 68.4(13)
C01O C02Y C02W 109(2)
C01O C02Y Fe02 70.5(15)
C02W C02Y Fe02 70.4(13)
C01O C02Y H02Y 125.4
C02W C02Y H02Y 125.4
Fe02 C02Y H02Y 125.2
C01P C02G C02R 123(2)
C01P C02G H02G 118.7
C02R C02G H02G 118.7
C023 C02K C02M 108(2)
C023 C02K Fe01 70.3(14)
C02M C02K Fe01 70.1(13)
C023 C02K H02K 125.9
C02M C02K H02K 125.9
Fe01 C02K H02K 125.2
C024 C02L C02W 108(2)
C024 C02L Fe02 70.2(13)
C02W C02L Fe02 69.3(12)
C024 C02L H02L 126.0
C02W C02L H02L 126.0
Fe02 C02L H02L 126.1
C036 C02J C02D 124(3)
C036 C02J H02J 118.0
C02D C02J H02J 118.0
C00W C02O C03B 106(2)
C00W C02O Fe02 69.7(14)
C03B C02O Fe02 69.1(14)
C00W C02O H02O 126.9
C03B C02O H02O 126.9
Fe02 C02O H02O 125.8
C029 C02N C02M 107(2)
C029 C02N Fe01 69.4(14)
C02M C02N Fe01 69.3(13)
C029 C02N H02N 126.5
C02M C02N H02N 126.5
Fe01 C02N H02N 126.3
C025 C02M C02K 126(2)
C025 C02M C02N 130(2)
C02K C02M C02N 103.8(19)
C025 C02M Fe01 125.0(17)
C02K C02M Fe01 67.4(12)
C02N C02M Fe01 67.8(13)
C01L C02I C021 120(2)
C01L C02I H02I 120.1
C021 C02I H02I 120.1
C02R C02P C012 117(2)
C02R C02P H02P 121.6
C012 C02P H02P 121.6
C031 C02H C00Q 108(2)
C031 C02H Fe01 71.9(14)
C00Q C02H Fe01 70.7(14)
C031 C02H H02H 125.8
C00Q C02H H02H 125.8
Fe01 C02H H02H 123.2
C03B C03D C01U 106(2)
C03B C03D Fe02 70.2(14)
C01U C03D Fe02 67.6(13)
C03B C03D H03D 127.2
C01U C03D H03D 127.2
Fe02 C03D H03D 126.5
N00E B02 N003 105(2)
N00E B02 N00A 105(2)
N003 B02 N00A 104(2)
N00E B02 C010 116(2)
N003 B02 C010 116(2)
N00A B02 C010 110.2(19)
C02D C03E H13A 109.5
C02D C03E H13B 109.5
H13A C03E H13B 109.5
C02D C03E H03C 109.5
H13A C03E H03C 109.5
H13B C03E H03C 109.5
C03D C03B C02O 111(2)
C03D C03B Fe02 70.9(14)
C02O C03B Fe02 70.2(14)
C03D C03B H03B 124.4
C02O C03B H03B 124.4
Fe02 C03B H03B 126.2
C02T C03A C02F 122(3)
C02T C03A H03A 118.8
C02F C03A H03A 118.8
C028 C010 C025 120(2)
C028 C010 B02 125(2)
C025 C010 B02 114.5(19)
C00N C011 C01R 120(2)
C00N C011 C02A 107(2)
C01R C011 C02A 132(2)
C00X C012 C00S 109(2)
C00X C012 C02P 131(2)
C00S C012 C02P 120(2)
C00K C013 C01B 124(2)
C00K C013 C027 121(2)
C01B C013 C027 115(2)
C019 C015 C02V 115(2)
C019 C015 H015 122.6
C02V C015 H015 122.6
C01V C018 C02F 121(2)
C01V C018 H018 119.4
C02F C018 H018 119.4
C015 C019 C00O 124(2)
C015 C019 C01K 129(2)
C00O C019 C01K 107.2(19)
C01R C020 C00T 125(2)
C01R C020 H020 117.3
C00T C020 H020 117.3
C02I C021 C01Q 120(2)
C02I C021 H021 120.2
C01Q C021 H021 120.2
C02Q C022 C02E 120(2)
C02Q C022 H022 120.0
C02E C022 H022 120.0
C02K C023 C029 110(2)
C02K C023 Fe01 70.0(14)
C029 C023 Fe01 69.7(13)
C02K C023 H023 125.1
C029 C023 H023 125.1
Fe01 C023 H023 126.8
C01O C024 C02L 108(2)
C01O C024 Fe02 69.2(13)
C02L C024 Fe02 69.9(13)
C01O C024 H024 125.8
C02L C024 H024 125.8
Fe02 C024 H024 126.7
C01N C025 C02M 127(2)
C01N C025 C010 120(2)
C02M C025 C010 111.6(19)
C01D C026 C01M 118(2)
C01D C026 H026 121.1
C01M C026 H026 121.1
N00H C027 C013 177(2)
C010 C028 C00M 121(2)
C010 C028 C01I 126(2)
C00M C028 C01I 112(2)
C02N C029 C023 111(2)
C02N C029 Fe01 71.1(14)
C023 C029 Fe01 70.4(14)
C02N C029 H029 124.4
C023 C029 H029 124.4
Fe01 C029 H029 125.7
C034 C030 C02D 124(3)
C034 C030 H030 118.0
C02D C030 H030 118.0
C02Z C031 C02H 106(2)
C02Z C031 Fe01 69.9(14)
C02H C031 Fe01 68.1(14)
C02Z C031 H031 127.2
C02H C031 H031 127.2
Fe01 C031 H031 126.4
C01G C032 C01E 116(2)
C01G C032 H032 122.1
C01E C032 H032 122.1
C02V C033 C01J 124(2)
C02V C033 H033 118.2
C01J C033 H033 118.2
C030 C034 C035 118(2)
C030 C034 H034 120.9
C035 C034 H034 120.9
C036 C035 C034 117(2)
C036 C035 H035 121.3
C034 C035 H035 121.4
C02J C036 C035 122(3)
C02J C036 H036 118.9
C035 C036 H036 118.9
C01C C038 H03E 109.5
C01C C038 H03F 109.5
H03E C038 H03F 109.5
C01C C038 H03G 109.5
H03E C038 H03G 109.5
H03F C038 H03G 109.5
C00Q C039 C02Z 106(2)
C00Q C039 Fe01 71.1(14)
C02Z C039 Fe01 70.4(14)
C00Q C039 H039 127.0
C02Z C039 H039 127.0
Fe01 C039 H039 123.2
N005 B01 N009 106(2)
N005 B01 N004 104(2)
N009 B01 N004 105.1(19)
N005 B01 C00K 115.7(19)
N009 B01 C00K 113(2)
N004 B01 C00K 113(2)

loop_
_geom_bond_atom_site_label_1
_geom_bond_atom_site_label_2
_geom_bond_distance
Fe01 C02H 2.00(2)
Fe01 C039 2.01(2)
Fe01 C029 2.01(2)
Fe01 C023 2.02(2)
Fe01 C00Q 2.02(2)
Fe01 C02K 2.01(2)
Fe01 C02Z 2.03(2)
Fe01 C02N 2.03(2)
Fe01 C031 2.04(2)
Fe01 C02M 2.05(2)
Fe02 C01O 1.99(2)
Fe02 C02Y 1.99(2)
Fe02 C01U 2.02(2)
Fe02 C024 2.02(2)
Fe02 C02L 2.02(2)
Fe02 C02W 2.03(2)
Fe02 C00W 2.05(2)
Fe02 C03B 2.06(2)
Fe02 C02O 2.07(2)
Fe02 C03D 2.06(2)
N003 C00U 1.35(3)
N003 C01F 1.39(3)
N003 B02 1.47(3)
N004 C02A 1.33(3)
N004 C00J 1.41(3)
N004 B01 1.49(3)
N005 C00Y 1.33(3)
N005 C02B 1.38(3)
N005 B01 1.45(3)
N006 C00X 1.29(3)
N006 C02B 1.32(3)
N007 C01H 1.31(3)
N007 C00J 1.38(3)
N008 C01K 1.30(3)
N008 C01F 1.37(3)
N009 C00X 1.36(3)
N009 C01H 1.38(3)
N009 B01 1.46(3)
N00Z C02X 1.10(3)
N00V C02U 1.16(3)
N00A C01K 1.35(3)
N00A C01A 1.38(3)
N00A B02 1.48(3)
N00B C01A 1.30(3)
N00B C01S 1.30(3)
N00C C00P 1.34(3)
N00C C00U 1.36(3)
N00D C02A 1.35(3)
N00D C00Y 1.36(3)
N00E C00P 1.32(3)
N00E C01S 1.36(3)
N00E B02 1.46(3)
N00F C00M 1.17(3)
N00G C01B 1.12(3)
N00H C027 1.14(3)
C00I C02S 1.37(3)
C00I C00R 1.37(3)
C00I C00Y 1.46(3)
N014 C01Z 1.10(3)
N016 C01W 1.15(3)
N017 C01I 1.14(3)
C00U C01G 1.48(3)
C00P C01Y 1.44(3)
C00R C02Q 1.38(3)
C00R C02B 1.43(3)
C00T C020 1.36(3)
C00T C01X 1.40(3)
C00T H00T 0.9500
C00Q C039 1.33(3)
C00Q C02H 1.38(3)
C00Q H00Q 0.9500
C00S C01P 1.38(3)
C00S C012 1.41(3)
C00S C01H 1.41(3)
C00X C012 1.41(3)
C00W C02O 1.36(3)
C00W C01U 1.43(3)
C00W H00W 0.9500
C00J C00N 1.41(3)
C00K C013 1.35(3)
C00K C01T 1.50(3)
C00K B01 1.62(4)
C00L C01T 1.34(3)
C00L C02U 1.38(3)
C00L C01Z 1.45(3)
C00M C028 1.42(3)
C00N C011 1.37(3)
C00N C01X 1.38(3)
C00O C019 1.38(3)
C00O C01J 1.39(3)
C00O C01A 1.44(3)
C01E C01M 1.37(3)
C01E C032 1.38(3)
C01E H01E 0.9500
C01D C026 1.34(3)
C01D C01F 1.41(3)
C01D C01G 1.41(3)
C01B C013 1.41(3)
C01C C02T 1.37(3)
C01C C038 1.41(3)
C01C C01V 1.41(3)
C01P C02G 1.38(3)
C01P H01P 0.9500
C01N C025 1.29(3)
C01N C01W 1.40(3)
C01N C02X 1.44(3)
C01M C026 1.40(3)
C01M H01M 0.9500
C01G C032 1.34(3)
C01L C02I 1.35(3)
C01L C01S 1.45(3)
C01L C01Y 1.44(3)
C01O C02Y 1.33(3)
C01O C024 1.35(3)
C01O H01O 0.9500
C01V C018 1.37(3)
C01V H01V 0.9500
C01I C028 1.42(3)
C01T C02W 1.43(3)
C01X H01X 0.9500
C01Q C02C 1.35(3)
C01Q C021 1.42(3)
C01Q H01Q 0.9500
C01K C019 1.46(3)
C01Y C02C 1.37(3)
C01J C033 1.36(3)
C01J H01J 0.9500
C01R C020 1.37(3)
C01R C011 1.38(3)
C01R H01R 0.9500
C01U C03D 1.44(3)
C01U H01U 0.9500
C02C H02C 0.9500
C02A C011 1.43(3)
C02E C02S 1.37(3)
C02E C022 1.39(3)
C02E H02E 0.9500
C02F C03A 1.38(3)
C02F C018 1.39(3)
C02F H02F 0.9500
C02D C02J 1.39(3)
C02D C03E 1.40(3)
C02D C030 1.41(3)
C02Q C022 1.41(3)
C02Q H02Q 0.9500
C02V C033 1.34(3)
C02V C015 1.42(3)
C02V H02V 0.9500
C02T C03A 1.32(3)
C02T H02T 0.9500
C02S H02S 0.9500
C02R C02P 1.38(3)
C02R C02G 1.40(3)
C02R H02R 0.9500
C02Z C031 1.37(3)
C02Z C039 1.41(3)
C02Z H02Z 0.9500
C02W C02Y 1.44(3)
C02W C02L 1.46(3)
C02Y H02Y 0.9500
C02G H02G 0.9500
C02K C023 1.37(3)
C02K C02M 1.47(3)
C02K H02K 0.9500
C02L C024 1.38(3)
C02L H02L 0.9500
C02J C036 1.32(3)
C02J H02J 0.9500
C02O C03B 1.43(3)
C02O H02O 0.9500
C02N C029 1.37(3)
C02N C02M 1.49(3)
C02N H02N 0.9500
C02M C025 1.43(3)
C02I C021 1.38(3)
C02I H02I 0.9500
C02P C012 1.43(3)
C02P H02P 0.9500
C02H C031 1.38(3)
C02H H02H 0.9500
C03D C03B 1.37(3)
C03D H03D 0.9500
B02 C010 1.65(4)
C03E H13A 0.9800
C03E H13B 0.9800
C03E H03C 0.9800
C03B H03B 0.9500
C03A H03A 0.9500
C010 C028 1.29(3)
C010 C025 1.51(3)
C013 C027 1.44(3)
C015 C019 1.37(3)
C015 H015 0.9500
C018 H018 0.9500
C020 H020 0.9500
C021 H021 0.9500
C022 H022 0.9500
C023 C029 1.37(3)
C023 H023 0.9500
C024 H024 0.9500
C026 H026 0.9500
C029 H029 0.9500
C030 C034 1.39(3)
C030 H030 0.9500
C031 H031 0.9500
C032 H032 0.9500
C033 H033 0.9500
C034 C035 1.42(3)
C034 H034 0.9500
C035 C036 1.41(3)
C035 H035 0.9500
C036 H036 0.9500
C038 H03E 0.9800
C038 H03F 0.9800
C038 H03G 0.9800
C039 H039 0.9500

loop_
_geom_torsion_atom_site_label_1
_geom_torsion_atom_site_label_2
_geom_torsion_atom_site_label_3
_geom_torsion_atom_site_label_4
_geom_torsion
C01F N003 C00U N00C 155(2)
B02 N003 C00U N00C -10(3)
C01F N003 C00U C01G -15(2)
B02 N003 C00U C01G -180(2)
C00P N00C C00U N003 -12(3)
C00P N00C C00U C01G 155(2)
C01S N00E C00P N00C -156(2)
B02 N00E C00P N00C 12(4)
C01S N00E C00P C01Y 14(3)
B02 N00E C00P C01Y -178(2)
C00U N00C C00P N00E 11(3)
C00U N00C C00P C01Y -156(2)
C02S C00I C00R C02Q -1(4)
C00Y C00I C00R C02Q -175(2)
C02S C00I C00R C02B 175(2)
C00Y C00I C00R C02B 1(3)
C02B N005 C00Y N00D -157(2)
B01 N005 C00Y N00D 10(3)
C02B N005 C00Y C00I 14(2)
B01 N005 C00Y C00I -179(2)
C02A N00D C00Y N005 12(3)
C02A N00D C00Y C00I -157(2)
C02S C00I C00Y N005 177(2)
C00R C00I C00Y N005 -9(2)
C02S C00I C00Y N00D -12(4)
C00R C00I C00Y N00D 161(2)
C02B N006 C00X N009 10(3)
C02B N006 C00X C012 -154(3)
C01H N009 C00X N006 -157(2)
B01 N009 C00X N006 15(3)
C01H N009 C00X C012 12(3)
B01 N009 C00X C012 -176(2)
C01H N007 C00J N004 11(3)
C01H N007 C00J C00N -153(3)
C02A N004 C00J N007 -159(2)
B01 N004 C00J N007 8(3)
C02A N004 C00J C00N 10(2)
B01 N004 C00J C00N 177(2)
N007 C00J C00N C011 162(2)
N004 C00J C00N C011 -4(2)
N007 C00J C00N C01X -15(4)
N004 C00J C00N C01X 180(2)
C01S N00B C01A N00A 10(3)
C01S N00B C01A C00O -157(3)
C01K N00A C01A N00B -159(2)
B02 N00A C01A N00B 14(3)
C01K N00A C01A C00O 12(2)
B02 N00A C01A C00O -176(2)
C019 C00O C01A N00B 159(3)
C01J C00O C01A N00B -16(5)
C019 C00O C01A N00A -9(3)
C01J C00O C01A N00A 175(2)
C012 C00S C01P C02G -4(3)
C01H C00S C01P C02G -178(2)
C00J N007 C01H N009 -8(3)
C00J N007 C01H C00S 158(2)
C00X N009 C01H N007 156(2)
B01 N009 C01H N007 -16(3)
C00X N009 C01H C00S -12(3)
B01 N009 C01H C00S 175(2)
C01P C00S C01H N007 16(4)
C012 C00S C01H N007 -159(3)
C01P C00S C01H N009 -177(2)
C012 C00S C01H N009 8(2)
C032 C01E C01M C026 -3(3)
C026 C01D C01G C032 4(4)
C01F C01D C01G C032 -175(2)
C026 C01D C01G C00U 174(2)
C01F C01D C01G C00U -5(3)
N003 C00U C01G C032 -179(2)
N00C C00U C01G C032 12(4)
N003 C00U C01G C01D 12(2)
N00C C00U C01G C01D -157(2)
C02T C01C C01V C018 2(3)
C038 C01C C01V C018 179(2)
C01A N00B C01S N00E -13(3)
C01A N00B C01S C01L 158(2)
C00P N00E C01S N00B 159(2)
B02 N00E C01S N00B -9(3)
C00P N00E C01S C01L -14(3)
B02 N00E C01S C01L 177(2)
C02I C01L C01S N00B 9(5)
C01Y C01L C01S N00B -164(3)
C02I C01L C01S N00E -179(2)
C01Y C01L C01S N00E 9(3)
C01K N008 C01F N003 10(3)
C01K N008 C01F C01D -156(3)
C00U N003 C01F N008 -157(2)
B02 N003 C01F N008 7(3)
C00U N003 C01F C01D 12(2)
B02 N003 C01F C01D 177(2)
C026 C01D C01F N008 -16(5)
C01G C01D C01F N008 163(2)
C026 C01D C01F N003 177(2)
C01G C01D C01F N003 -4(3)
C02U C00L C01T C02W -5(4)
C01Z C00L C01T C02W -177(2)
C02U C00L C01T C00K 170(2)
C01Z C00L C01T C00K -3(3)
C013 C00K C01T C00L 82(3)
B01 C00K C01T C00L -88(3)
C013 C00K C01T C02W -103(2)
B01 C00K C01T C02W 87(2)
C011 C00N C01X C00T 0(3)
C00J C00N C01X C00T 176(2)
C020 C00T C01X C00N 0(3)
C01F N008 C01K N00A -4(3)
C01F N008 C01K C019 153(2)
C01A N00A C01K N008 153(2)
B02 N00A C01K N008 -20(3)
C01A N00A C01K C019 -9(2)
B02 N00A C01K C019 178(2)
N00E C00P C01Y C02C 178(3)
N00C C00P C01Y C02C -13(4)
N00E C00P C01Y C01L -7(3)
N00C C00P C01Y C01L 162(2)
C02I C01L C01Y C02C 0(4)
C01S C01L C01Y C02C 174(2)
C02I C01L C01Y C00P -175(2)
C01S C01L C01Y C00P -1(3)
C019 C00O C01J C033 5(3)
C01A C00O C01J C033 180(2)
C02O C00W C01U C03D 2(3)
Fe02 C00W C01U C03D 61.9(16)
C02O C00W C01U Fe02 -60.0(17)
C021 C01Q C02C C01Y -3(3)
C00P C01Y C02C C01Q 177(3)
C01L C01Y C02C C01Q 3(3)
C00J N004 C02A N00D 155.7(19)
B01 N004 C02A N00D -11(3)
C00J N004 C02A C011 -12(2)
B01 N004 C02A C011 -179(2)
C00Y N00D C02A N004 -11(3)
C00Y N00D C02A C011 153(2)
C00X N006 C02B N005 -14(3)
C00X N006 C02B C00R 156(2)
C00Y N005 C02B N006 159(2)
B01 N005 C02B N006 -9(3)
C00Y N005 C02B C00R -14(2)
B01 N005 C02B C00R 179.0(19)
C00I C00R C02B N006 -164(2)
C02Q C00R C02B N006 12(4)
C00I C00R C02B N005 7(2)
C02Q C00R C02B N005 -177(2)
C00I C00R C02Q C022 -2(3)
C02B C00R C02Q C022 -177(2)
C038 C01C C02T C03A 178(2)
C01V C01C C02T C03A -5(4)
C022 C02E C02S C00I -3(3)
C00R C00I C02S C02E 3(3)
C00Y C00I C02S C02E 175(2)
C00L C01T C02W C02Y -165(2)
C00K C01T C02W C02Y 20(3)
C00L C01T C02W C02L 15(4)
C00K C01T C02W C02L -160(2)
C00L C01T C02W Fe02 -77(3)
C00K C01T C02W Fe02 108(2)
C024 C01O C02Y C02W 0(3)
Fe02 C01O C02Y C02W -60.0(16)
C024 C01O C02Y Fe02 60.2(17)
C01T C02W C02Y C01O -179(2)
C02L C02W C02Y C01O 0(2)
Fe02 C02W C02Y C01O 60.1(17)
C01T C02W C02Y Fe02 120(2)
C02L C02W C02Y Fe02 -59.8(14)
C00S C01P C02G C02R 1(3)
C02P C02R C02G C01P 4(3)
C01T C02W C02L C024 179(2)
C02Y C02W C02L C024 -1(2)
Fe02 C02W C02L C024 -59.8(16)
C01T C02W C02L Fe02 -121(3)
C02Y C02W C02L Fe02 59.2(14)
C03E C02D C02J C036 175(2)
C030 C02D C02J C036 0(4)
C01U C00W C02O C03B -2(3)
Fe02 C00W C02O C03B -59.8(16)
C01U C00W C02O Fe02 58.0(16)
C023 C02K C02M C025 178(2)
Fe01 C02K C02M C025 118(2)
C023 C02K C02M C02N 2(2)
Fe01 C02K C02M C02N -58.4(14)
C023 C02K C02M Fe01 60.3(16)
C029 C02N C02M C025 -177(2)
Fe01 C02N C02M C025 -118(3)
C029 C02N C02M C02K -1(2)
Fe01 C02N C02M C02K 58.2(14)
C029 C02N C02M Fe01 -59.4(16)
C01S C01L C02I C021 -175(2)
C01Y C01L C02I C021 -3(3)
C02G C02R C02P C012 -5(3)
C039 C00Q C02H C031 4(3)
Fe01 C00Q C02H C031 62.4(17)
C039 C00Q C02H Fe01 -58.4(18)
C00W C01U C03D C03B -1(3)
Fe02 C01U C03D C03B 60.3(16)
C00W C01U C03D Fe02 -61.5(15)
C00P N00E B02 N003 -30(3)
C01S N00E B02 N003 138(2)
C00P N00E B02 N00A -139(2)
C01S N00E B02 N00A 28(3)
C00P N00E B02 C010 99(3)
C01S N00E B02 C010 -93(3)
C00U N003 B02 N00E 28(3)
C01F N003 B02 N00E -135(2)
C00U N003 B02 N00A 138(2)
C01F N003 B02 N00A -25(3)
C00U N003 B02 C010 -101(2)
C01F N003 B02 C010 96(2)
C01K N00A B02 N00E 141(2)
C01A N00A B02 N00E -31(3)
C01K N00A B02 N003 31(3)
C01A N00A B02 N003 -140(2)
C01K N00A B02 C010 -93(3)
C01A N00A B02 C010 95(2)
C01U C03D C03B C02O 0(3)
Fe02 C03D C03B C02O 58.7(17)
C01U C03D C03B Fe02 -58.6(15)
C00W C02O C03B C03D 1(3)
Fe02 C02O C03B C03D -59.1(17)
C00W C02O C03B Fe02 60.2(17)
C01C C02T C03A C02F 5(4)
C018 C02F C03A C02T -2(4)
N00E B02 C010 C028 -2(4)
N003 B02 C010 C028 121(3)
N00A B02 C010 C028 -121(3)
N00E B02 C010 C025 175(2)
N003 B02 C010 C025 -62(3)
N00A B02 C010 C025 56(3)
C01X C00N C011 C01R 3(4)
C00J C00N C011 C01R -174(2)
C01X C00N C011 C02A 174(2)
C00J C00N C011 C02A -3(3)
C020 C01R C011 C00N -6(3)
C020 C01R C011 C02A -173(2)
N004 C02A C011 C00N 9(3)
N00D C02A C011 C00N -157(2)
N004 C02A C011 C01R 178(2)
N00D C02A C011 C01R 12(4)
N006 C00X C012 C00S 161(3)
N009 C00X C012 C00S -6(2)
N006 C00X C012 C02P -19(4)
N009 C00X C012 C02P 175(2)
C01P C00S C012 C00X -177(2)
C01H C00S C012 C00X -1(3)
C01P C00S C012 C02P 3(3)
C01H C00S C012 C02P 178(2)
C02R C02P C012 C00X -179(2)
C02R C02P C012 C00S 2(3)
C01T C00K C013 C01B 175(2)
B01 C00K C013 C01B -16(4)
C01T C00K C013 C027 -1(3)
B01 C00K C013 C027 168(2)
C033 C02V C015 C019 2(3)
C01C C01V C018 C02F 1(4)
C03A C02F C018 C01V -1(3)
C02V C015 C019 C00O -3(3)
C02V C015 C019 C01K 176(2)
C01J C00O C019 C015 0(4)
C01A C00O C019 C015 -176(2)
C01J C00O C019 C01K 180(2)
C01A C00O C019 C01K 4(3)
N008 C01K C019 C015 23(4)
N00A C01K C019 C015 -177(2)
N008 C01K C019 C00O -157(2)
N00A C01K C019 C00O 3(3)
C011 C01R C020 C00T 6(3)
C01X C00T C020 C01R -4(4)
C01L C02I C021 C01Q 3(3)
C02C C01Q C021 C02I 1(4)
C00R C02Q C022 C02E 2(3)
C02S C02E C022 C02Q 0(3)
C02M C02K C023 C029 -2(3)
Fe01 C02K C023 C029 58.4(17)
C02M C02K C023 Fe01 -60.2(16)
C02Y C01O C024 C02L 0(3)
Fe02 C01O C024 C02L 59.1(16)
C02Y C01O C024 Fe02 -59.5(18)
C02W C02L C024 C01O 1(3)
Fe02 C02L C024 C01O -58.6(16)
C02W C02L C024 Fe02 59.2(15)
C01W C01N C025 C02M 2(4)
C02X C01N C025 C02M -175(2)
C01W C01N C025 C010 170(2)
C02X C01N C025 C010 -7(4)
C02K C02M C025 C01N -167(2)
C02N C02M C025 C01N 8(4)
Fe01 C02M C025 C01N -81(3)
C02K C02M C025 C010 24(3)
C02N C02M C025 C010 -161(2)
Fe01 C02M C025 C010 110(2)
C028 C010 C025 C01N 89(3)
B02 C010 C025 C01N -88(3)
C028 C010 C025 C02M -101(3)
B02 C010 C025 C02M 81(2)
C01F C01D C026 C01M 176(2)
C01G C01D C026 C01M -3(3)
C01E C01M C026 C01D 3(3)
C025 C010 C028 C00M -4(4)
B02 C010 C028 C00M 173(2)
C025 C010 C028 C01I 175(2)
B02 C010 C028 C01I -8(4)
C02M C02N C029 C023 0(3)
Fe01 C02N C029 C023 -59.2(17)
C02M C02N C029 Fe01 59.4(15)
C02K C023 C029 C02N 1(3)
Fe01 C023 C029 C02N 59.6(18)
C02K C023 C029 Fe01 -58.6(17)
C02J C02D C030 C034 -3(3)
C03E C02D C030 C034 -179(2)
C039 C02Z C031 C02H -1(3)
Fe01 C02Z C031 C02H -59.0(16)
C039 C02Z C031 Fe01 57.7(17)
C00Q C02H C031 C02Z -1(3)
Fe01 C02H C031 C02Z 60.2(16)
C00Q C02H C031 Fe01 -61.7(16)
C01D C01G C032 C01E -4(3)
C00U C01G C032 C01E -172(2)
C01M C01E C032 C01G 4(3)
C015 C02V C033 C01J 2(4)
C00O C01J C033 C02V -6(3)
C02D C030 C034 C035 5(3)
C030 C034 C035 C036 -3(3)
C02D C02J C036 C035 1(4)
C034 C035 C036 C02J 0(3)
C02H C00Q C039 C02Z -5(3)
Fe01 C00Q C039 C02Z -62.2(16)
C02H C00Q C039 Fe01 57.6(17)
C031 C02Z C039 C00Q 4(3)
Fe01 C02Z C039 C00Q 62.6(17)
C031 C02Z C039 Fe01 -59.0(17)
C00Y N005 B01 N009 -137(2)
C02B N005 B01 N009 28(3)
C00Y N005 B01 N004 -27(3)
C02B N005 B01 N004 139(2)
C00Y N005 B01 C00K 97(3)
C02B N005 B01 C00K -97(3)
C00X N009 B01 N005 -32(3)
C01H N009 B01 N005 139(2)
C00X N009 B01 N004 -142(2)
C01H N009 B01 N004 30(3)
C00X N009 B01 C00K 95(3)
C01H N009 B01 C00K -93(3)
C02A N004 B01 N005 28(3)
C00J N004 B01 N005 -137(2)
C02A N004 B01 N009 139(2)
C00J N004 B01 N009 -26(3)
C02A N004 B01 C00K -98(3)
C00J N004 B01 C00K 97(2)
C013 C00K B01 N005 5(4)
C01T C00K B01 N005 175(2)
C013 C00K B01 N009 -116(3)
C01T C00K B01 N009 53(3)
C013 C00K B01 N004 125(2)
C01T C00K B01 N004 -66(3)
